data_2312588
loop_
_publ_author_name
'Dival, Bruno'
'Pitinato, Leonardo'
'Develly, Let&#xed;cia'
'Oliveira, Willian X. C.'

_publ_section_title
;
 Crystal structures of two unexpected products of vicinal diamines left to
 crystallize in acetone.
;
_journal_coeditor_code EF3057
_journal_issue 9
_journal_name_full 'Acta crystallographica. Section C, Structural chemistry'
_journal_paper_doi 10.1107/S2053229624007320
_journal_volume 80
_journal_year 2024
_chemical_formula_iupac 'C26 H31 N4 O4 S2 +, Cl 1, 0.3H2 O1'
_chemical_formula_moiety 'C26 H31 N4 O4 S2 +, Cl 1, 0.3(H2 O1)'
_chemical_formula_sum 'C26 H31.6 Cl N4 O4.3 S2'
_chemical_formula_weight 568.52
_chemical_name_systematic
'2,2,4-Trimethyl-8,9-bis(4-methylbenzenesulfonamido)-2,3-dihydro-5<i>H</i>-1,5-benzodiazepin-1-ium chloride 0.3-hydrate'
_space_group_crystal_system monoclinic
_space_group_IT_number 14
_space_group_name_Hall '-P 2ybc'
_space_group_name_H-M_alt 'P 1 21/c 1'
_atom_sites_solution_hydrogens mixed
_audit_creation_method SHELXL-2019/3
_cell_angle_alpha 90
_cell_angle_beta 103.667(2)
_cell_angle_gamma 90
_cell_formula_units_Z 4
_cell_length_a 12.0993(2)
_cell_length_b 13.4307(2)
_cell_length_c 17.3586(3)
_cell_measurement_reflns_used 11735
_cell_measurement_temperature 293(2)
_cell_measurement_theta_max 78.1200
_cell_measurement_theta_min 3.7270
_cell_volume 2740.94(8)
_computing_cell_refinement
;
CrysAlis PRO (Rigaku OD, 2022)
;
_computing_data_collection
;
CrysAlis PRO (Rigaku OD, 2022)
;
_computing_data_reduction
;
CrysAlis PRO (Rigaku OD, 2022)
;
_computing_molecular_graphics
;
<i>Mercury</i> (Macrae <i>et al.</i>, 2020)
;
_computing_publication_material
;
SHELXL2019 (Sheldrick, 2015)
;
_computing_structure_refinement
;
SHELXL2019 (Sheldrick, 2015)
;
_computing_structure_solution
;
SUPERFLIP (Palatinus et al., 2007)
;
_diffrn_ambient_temperature 293(2)
_diffrn_detector_area_resol_mean 10.0000
_diffrn_measured_fraction_theta_full 1.000
_diffrn_measured_fraction_theta_max 0.978
_diffrn_measurement_device_type 'Rigaku XtaLAB Synergy Dualflex diffractometer with a HyPix detector'
_diffrn_measurement_method '\w scans'
_diffrn_radiation_type CuK\a
_diffrn_radiation_wavelength 1.54184
_diffrn_reflns_av_R_equivalents 0.0394
_diffrn_reflns_av_unetI/netI 0.0318
_diffrn_reflns_limit_h_max 15
_diffrn_reflns_limit_h_min -15
_diffrn_reflns_limit_k_max 7
_diffrn_reflns_limit_k_min -16
_diffrn_reflns_limit_l_max 22
_diffrn_reflns_limit_l_min -22
_diffrn_reflns_number 24340
_diffrn_reflns_theta_full 67.684
_diffrn_reflns_theta_max 79.676
_diffrn_reflns_theta_min 3.760
_diffrn_source 'micro-focus sealed X-ray tube'
_exptl_absorpt_coefficient_mu 2.997
_exptl_absorpt_correction_T_max 1.000
_exptl_absorpt_correction_T_min 0.498
_exptl_absorpt_correction_type gaussian
_exptl_absorpt_process_details
;
(CrysAlis PRO; Rigaku OD, 2022)
;
_exptl_crystal_colour Yellow
_exptl_crystal_density_diffrn 1.378
_exptl_crystal_description Plate
_exptl_crystal_F_000 1196
_exptl_crystal_size_max 0.190
_exptl_crystal_size_mid 0.147
_exptl_crystal_size_min 0.033
_refine_diff_density_max 0.295
_refine_diff_density_min -0.268
_refine_ls_extinction_method none
_refine_ls_goodness_of_fit_ref 1.069
_refine_ls_hydrogen_treatment mixed
_refine_ls_matrix_type full
_refine_ls_number_parameters 433
_refine_ls_number_reflns 5837
_refine_ls_number_restraints 74
_refine_ls_restrained_S_all 1.081
_refine_ls_R_factor_all 0.0488
_refine_ls_R_factor_gt 0.0407
_refine_ls_shift/su_max 0.015
_refine_ls_shift/su_mean 0.001
_refine_ls_structure_factor_coef Fsqd
_refine_ls_weighting_details 'w=1/[\s^2^(Fo^2^)+(0.0649P)^2^+0.3926P] where P=(Fo^2^+2Fc^2^)/3'
_refine_ls_weighting_scheme calc
_refine_ls_wR_factor_gt 0.1146
_refine_ls_wR_factor_ref 0.1212
_reflns_number_gt 4787
_reflns_number_total 5837
_reflns_threshold_expression 'I > 2\s(I)'
_cod_data_source_file ef3057sup1.cif
_cod_data_source_block 3
_cod_original_sg_symbol_H-M 'P 21/c'
_cod_original_formula_sum 'C26 H31.60 Cl N4 O4.30 S2'
_cod_database_code 2312588
_shelx_space_group_comment
;
The symmetry employed for this shelxl refinement is uniquely defined
by the following loop, which should always be used as a source of
symmetry information in preference to the above space-group names.
They are only intended as comments.
;

loop_
_space_group_symop_operation_xyz
'x, y, z'
'-x, y+1/2, -z+1/2'
'-x, -y, -z'
'x, -y-1/2, z-1/2'

loop_
_atom_site_type_symbol
_atom_site_label
_atom_site_fract_x
_atom_site_fract_y
_atom_site_fract_z
_atom_site_U_iso_or_equiv
_atom_site_adp_type
_atom_site_calc_flag
_atom_site_occupancy
_atom_site_disorder_assembly
_atom_site_disorder_group
C C1 0.04460(19) 0.3882(2) 0.09107(17) 0.0742(6) Uani d 1 . .
H H1A -0.015804 0.388415 0.118334 0.111 Uiso calc 0.5 . .
H H1B 0.019237 0.420183 0.040507 0.111 Uiso calc 0.5 . .
H H1C 0.066036 0.320784 0.083382 0.111 Uiso calc 0.5 . .
H H1D 0.062117 0.364506 0.043148 0.111 Uiso calc 0.5 . .
H H1E 0.027075 0.332738 0.120975 0.111 Uiso calc 0.5 . .
H H1F -0.019723 0.432137 0.078100 0.111 Uiso calc 0.5 . .
C C2 0.14379(18) 0.44258(16) 0.13885(14) 0.0599(5) Uani d 1 . .
C C3 0.1294(14) 0.4818(9) 0.2175(9) 0.059(3) Uani d 0.364(17) A 1
H H3A 0.050608 0.473207 0.219651 0.071 Uiso calc 0.364(17) A 1
H H3B 0.175548 0.441728 0.259518 0.071 Uiso calc 0.364(17) A 1
C C3A 0.0868(10) 0.5267(10) 0.1747(9) 0.064(3) Uani d 0.180(5) A 2
H H3A1 0.047021 0.569168 0.131827 0.077 Uiso calc 0.180(5) A 2
H H3A2 0.030002 0.497480 0.199000 0.077 Uiso calc 0.180(5) A 2
C C3B 0.1594(10) 0.4767(6) 0.2242(5) 0.0511(19) Uani d 0.456(17) A 3
H H3B1 0.098010 0.449776 0.245138 0.061 Uiso calc 0.456(17) A 3
H H3B2 0.230207 0.449748 0.255518 0.061 Uiso calc 0.456(17) A 3
C C4 0.16105(19) 0.58891(16) 0.23335(15) 0.0637(5) Uani d 1 . .
C C5 0.160(2) 0.6065(14) 0.3199(9) 0.098(5) Uani d 0.364(17) A 1
H H5A 0.085465 0.591680 0.327628 0.148 Uiso calc 0.364(17) A 1
H H5B 0.214878 0.564095 0.353204 0.148 Uiso calc 0.364(17) A 1
H H5C 0.177976 0.674851 0.333414 0.148 Uiso calc 0.364(17) A 1
C C5A 0.102(3) 0.663(2) 0.2679(17) 0.095(6) Uani d 0.180(5) A 2
H H5A1 0.035509 0.634659 0.279510 0.142 Uiso calc 0.180(5) A 2
H H5A2 0.151599 0.687524 0.315978 0.142 Uiso calc 0.180(5) A 2
H H5A3 0.081045 0.717436 0.231304 0.142 Uiso calc 0.180(5) A 2
C C5B 0.1203(12) 0.6346(10) 0.3010(8) 0.086(5) Uani d 0.456(17) A 3
H H5B1 0.126479 0.705777 0.298946 0.129 Uiso calc 0.456(17) A 3
H H5B2 0.042331 0.616501 0.296779 0.129 Uiso calc 0.456(17) A 3
H H5B3 0.166122 0.610673 0.350427 0.129 Uiso calc 0.456(17) A 3
C C6 0.0531(10) 0.6370(15) 0.1759(13) 0.114(5) Uani d 0.364(17) A 1
H H6A -0.014321 0.603944 0.182677 0.171 Uiso calc 0.364(17) A 1
H H6B 0.049146 0.706407 0.188296 0.171 Uiso calc 0.364(17) A 1
H H6C 0.058977 0.629908 0.122030 0.171 Uiso calc 0.364(17) A 1
C C6A 0.2172(14) 0.4997(10) 0.2991(8) 0.083(5) Uani d 0.180(5) A 2
H H6A1 0.157272 0.465640 0.315987 0.124 Uiso calc 0.180(5) A 2
H H6A2 0.258472 0.453089 0.274655 0.124 Uiso calc 0.180(5) A 2
H H6A3 0.267893 0.529531 0.344157 0.124 Uiso calc 0.180(5) A 2
C C6B 0.0909(13) 0.6463(11) 0.1561(9) 0.122(5) Uani d 0.456(17) A 3
H H6B1 0.112350 0.621123 0.109966 0.183 Uiso calc 0.456(17) A 3
H H6B2 0.010915 0.636005 0.150740 0.183 Uiso calc 0.456(17) A 3
H H6B3 0.107417 0.716267 0.161363 0.183 Uiso calc 0.456(17) A 3
C C7 0.35175(15) 0.58189(13) 0.19626(11) 0.0459(4) Uani d 1 . .
C C8 0.45823(15) 0.62927(12) 0.21358(11) 0.0456(4) Uani d 1 . .
H H8 0.468949 0.684508 0.246821 0.055 Uiso calc 1 . .
C C9 0.54745(14) 0.59709(12) 0.18321(9) 0.0403(3) Uani d 1 . .
C C10 0.53355(14) 0.51243(12) 0.13425(10) 0.0417(3) Uani d 1 . .
C C11 0.42854(15) 0.46747(12) 0.11424(10) 0.0447(4) Uani d 1 . .
H H11 0.417572 0.413641 0.079560 0.054 Uiso calc 1 . .
C C12 0.33801(14) 0.50047(12) 0.14461(10) 0.0423(3) Uani d 1 . .
C C13 0.77760(17) 0.58891(16) 0.33833(13) 0.0586(5) Uani d 1 . .
C C14 0.7695(3) 0.5834(3) 0.41662(16) 0.0881(8) Uani d 1 . .
H H14 0.729795 0.631795 0.437442 0.106 Uiso calc 1 . .
C C15 0.8207(3) 0.5059(3) 0.4629(2) 0.1119(12) Uani d 1 . .
H H15 0.816008 0.502556 0.515528 0.134 Uiso calc 1 . .
C C16 0.8792(3) 0.4326(3) 0.4332(2) 0.0973(10) Uani d 1 . .
C C17 0.8859(2) 0.4391(2) 0.3547(2) 0.0872(8) Uani d 1 . .
H H17 0.925397 0.390577 0.333908 0.105 Uiso calc 1 . .
C C18 0.8346(2) 0.51710(17) 0.30679(15) 0.0673(5) Uani d 1 . .
H H18 0.838731 0.520575 0.254040 0.081 Uiso calc 1 . .
C C19 0.9379(4) 0.3478(3) 0.4859(3) 0.1435(18) Uani d 1 . .
H H19A 0.973946 0.304107 0.455528 0.215 Uiso calc 1 . .
H H19B 0.994052 0.374706 0.529457 0.215 Uiso calc 1 . .
H H19C 0.882461 0.311159 0.505937 0.215 Uiso calc 1 . .
C C20 0.62321(17) 0.28371(13) 0.04958(11) 0.0510(4) Uani d 1 . .
C C21 0.5324(2) 0.22358(19) 0.05155(16) 0.0746(7) Uani d 1 . .
H H21 0.498160 0.225991 0.094159 0.089 Uiso calc 1 . .
C C22 0.4927(3) 0.1591(2) -0.0113(2) 0.0888(8) Uani d 1 . .
H H22 0.430333 0.118866 -0.010632 0.107 Uiso calc 1 . .
C C23 0.5426(3) 0.15274(19) -0.07427(15) 0.0775(7) Uani d 1 . .
C C24 0.6339(3) 0.21332(17) -0.07439(14) 0.0771(7) Uani d 1 . .
H H24 0.669421 0.209681 -0.116350 0.093 Uiso calc 1 . .
C C25 0.6739(2) 0.27929(15) -0.01361(13) 0.0648(6) Uani d 1 . .
H H25 0.734959 0.320747 -0.015115 0.078 Uiso calc 1 . .
C C26 0.4980(4) 0.0818(3) -0.1427(2) 0.1213(14) Uani d 1 . .
H H26A 0.543353 0.087731 -0.180952 0.182 Uiso calc 1 . .
H H26B 0.501983 0.014724 -0.123110 0.182 Uiso calc 1 . .
H H26C 0.420395 0.098117 -0.167197 0.182 Uiso calc 1 . .
N N1 0.23353(13) 0.45073(11) 0.11264(9) 0.0478(3) Uani d 1 . .
H H1 0.2338(19) 0.4203(15) 0.0665(8) 0.057 Uiso d 1 . .
N N2 0.2767(12) 0.616(2) 0.242(2) 0.059(4) Uani d 0.46(8) A 1
H H2 0.308(4) 0.666(4) 0.274(3) 0.061(17) Uiso d 0.46(8) A 1
N N2A 0.2612(15) 0.6303(8) 0.216(2) 0.054(3) Uani d 0.54(8) A 2
H H2A 0.281(4) 0.689(2) 0.240(4) 0.056(14) Uiso d 0.54(8) A 2
N N3 0.65085(13) 0.65168(11) 0.19616(9) 0.0461(3) Uani d 1 . .
H H3 0.6907(11) 0.6490(14) 0.1552(6) 0.055 Uiso d 1 . .
N N4 0.62609(13) 0.47384(11) 0.10581(10) 0.0494(3) Uani d 1 . .
H H4 0.6666(13) 0.5179(8) 0.0810(12) 0.059 Uiso d 1 . .
O O1 0.64945(13) 0.74462(12) 0.32091(9) 0.0679(4) Uani d 1 . .
O O2 0.81601(13) 0.74603(11) 0.26263(10) 0.0647(4) Uani d 1 . .
O O3 0.64571(13) 0.32884(11) 0.19698(8) 0.0588(3) Uani d 1 . .
O O4 0.79906(12) 0.37377(12) 0.13173(11) 0.0703(4) Uani d 1 . .
S S1 0.72286(4) 0.69330(3) 0.28105(3) 0.05025(13) Uani d 1 . .
S S2 0.68051(4) 0.36448(3) 0.12885(3) 0.04832(13) Uani d 1 . .
Cl Cl1 0.77582(6) 0.64137(5) 0.05150(3) 0.0808(2) Uani d 1 . .
O O5 0.8361(12) 0.8495(6) 0.1186(6) 0.145(4) Uani d 0.3 . .
H H5F 0.845(16) 0.837(9) 0.1767(14) 0.217 Uiso d 0.3 . .
H H5G 0.812(16) 0.785(5) 0.090(5) 0.217 Uiso d 0.3 . .

loop_
_atom_site_aniso_label
_atom_site_aniso_U_11
_atom_site_aniso_U_22
_atom_site_aniso_U_33
_atom_site_aniso_U_12
_atom_site_aniso_U_13
_atom_site_aniso_U_23
C1 0.0443(11) 0.0913(16) 0.0869(17) -0.0177(11) 0.0154(11) -0.0042(13)
C2 0.0508(10) 0.0610(11) 0.0722(13) -0.0108(9) 0.0231(10) -0.0090(9)
C3 0.052(7) 0.065(4) 0.069(4) -0.010(4) 0.028(4) -0.008(3)
C3A 0.047(5) 0.071(5) 0.078(6) 0.004(4) 0.021(5) -0.013(5)
C3B 0.041(4) 0.058(3) 0.060(3) -0.008(2) 0.022(3) 0.007(2)
C4 0.0493(11) 0.0647(12) 0.0854(15) -0.0077(9) 0.0324(11) -0.0138(10)
C5 0.155(13) 0.064(8) 0.097(7) -0.034(8) 0.072(8) -0.028(5)
C5A 0.105(11) 0.090(12) 0.121(13) -0.034(10) 0.090(11) -0.012(10)
C5B 0.096(7) 0.071(9) 0.121(9) -0.025(6) 0.085(8) -0.028(7)
C6 0.046(5) 0.079(6) 0.209(13) 0.020(5) 0.012(7) 0.002(6)
C6A 0.104(12) 0.082(9) 0.074(9) -0.014(8) 0.042(9) -0.014(7)
C6B 0.066(7) 0.074(5) 0.195(11) 0.028(6) -0.028(7) -0.002(6)
C7 0.0399(8) 0.0469(8) 0.0531(9) 0.0004(7) 0.0155(7) -0.0015(7)
C8 0.0425(9) 0.0449(8) 0.0505(9) -0.0014(7) 0.0133(7) -0.0060(7)
C9 0.0364(8) 0.0438(8) 0.0402(8) -0.0005(6) 0.0081(6) 0.0027(6)
C10 0.0378(8) 0.0448(8) 0.0443(8) 0.0012(6) 0.0131(7) 0.0008(6)
C11 0.0430(9) 0.0445(8) 0.0474(9) -0.0023(7) 0.0126(7) -0.0039(7)
C12 0.0350(8) 0.0449(8) 0.0466(9) -0.0025(6) 0.0089(7) 0.0015(7)
C13 0.0458(10) 0.0680(12) 0.0574(11) -0.0094(9) 0.0031(9) 0.0001(9)
C14 0.0862(19) 0.117(2) 0.0585(13) 0.0072(16) 0.0119(13) 0.0091(14)
C15 0.116(3) 0.143(3) 0.0682(17) 0.006(2) 0.0053(17) 0.0305(19)
C16 0.0831(19) 0.095(2) 0.096(2) -0.0129(16) -0.0138(17) 0.0302(17)
C17 0.0715(16) 0.0658(14) 0.114(2) -0.0009(12) 0.0012(15) 0.0073(14)
C18 0.0613(12) 0.0619(12) 0.0745(14) -0.0022(10) 0.0076(11) 0.0012(10)
C19 0.123(3) 0.128(3) 0.151(4) -0.009(3) -0.027(3) 0.067(3)
C20 0.0546(10) 0.0469(9) 0.0538(10) 0.0097(8) 0.0170(8) -0.0003(7)
C21 0.0700(15) 0.0812(15) 0.0793(15) -0.0171(12) 0.0313(13) -0.0241(12)
C22 0.0756(17) 0.0878(17) 0.101(2) -0.0160(14) 0.0172(15) -0.0305(16)
C23 0.099(2) 0.0662(13) 0.0595(13) 0.0223(13) 0.0024(13) -0.0118(11)
C24 0.118(2) 0.0617(12) 0.0573(12) 0.0185(14) 0.0316(14) 0.0023(10)
C25 0.0870(16) 0.0518(10) 0.0634(12) 0.0080(10) 0.0336(12) 0.0064(9)
C26 0.168(4) 0.098(2) 0.081(2) 0.020(2) -0.004(2) -0.0343(17)
N1 0.0393(7) 0.0534(8) 0.0512(8) -0.0047(6) 0.0117(6) -0.0044(6)
N2 0.047(3) 0.069(6) 0.067(8) -0.005(3) 0.025(4) -0.022(5)
N2A 0.051(3) 0.045(3) 0.075(8) -0.005(2) 0.032(4) -0.009(3)
N3 0.0399(7) 0.0539(8) 0.0457(8) -0.0062(6) 0.0128(6) -0.0045(6)
N4 0.0462(8) 0.0460(7) 0.0628(9) -0.0011(6) 0.0261(7) -0.0019(6)
O1 0.0584(9) 0.0778(9) 0.0680(9) 0.0007(7) 0.0163(7) -0.0254(7)
O2 0.0539(8) 0.0638(8) 0.0754(10) -0.0187(7) 0.0136(7) -0.0066(7)
O3 0.0634(9) 0.0612(7) 0.0532(7) 0.0051(6) 0.0169(7) 0.0038(6)
O4 0.0397(7) 0.0790(9) 0.0943(12) 0.0061(7) 0.0201(7) -0.0029(8)
S1 0.0423(2) 0.0536(2) 0.0542(3) -0.00587(17) 0.01008(18) -0.00933(18)
S2 0.0398(2) 0.0520(2) 0.0550(3) 0.00360(17) 0.01484(18) -0.00086(18)
Cl1 0.0862(4) 0.1064(4) 0.0587(3) -0.0452(3) 0.0346(3) -0.0196(3)
O5 0.239(13) 0.091(5) 0.124(7) -0.054(7) 0.082(8) -0.020(5)

loop_
_atom_type_symbol
_atom_type_description
_atom_type_scat_dispersion_real
_atom_type_scat_dispersion_imag
_atom_type_scat_source
C C 0.0181 0.0091 'International Tables Vol C Tables 4.2.6.8 and 6.1.1.4'
H H 0.0000 0.0000 'International Tables Vol C Tables 4.2.6.8 and 6.1.1.4'
N N 0.0311 0.0180 'International Tables Vol C Tables 4.2.6.8 and 6.1.1.4'
O O 0.0492 0.0322 'International Tables Vol C Tables 4.2.6.8 and 6.1.1.4'
S S 0.3331 0.5567 'International Tables Vol C Tables 4.2.6.8 and 6.1.1.4'
Cl Cl 0.3639 0.7018 'International Tables Vol C Tables 4.2.6.8 and 6.1.1.4'

loop_
_geom_angle_atom_site_label_1
_geom_angle_atom_site_label_2
_geom_angle_atom_site_label_3
_geom_angle_site_symmetry_1
_geom_angle_site_symmetry_3
_geom_angle
_geom_angle_publ_flag
C2 C1 H1A . . 109.5 ?
C2 C1 H1B . . 109.5 ?
H1A C1 H1B . . 109.5 ?
C2 C1 H1C . . 109.5 ?
H1A C1 H1C . . 109.5 ?
H1B C1 H1C . . 109.5 ?
C2 C1 H1D . . 109.5 ?
C2 C1 H1E . . 109.5 ?
H1D C1 H1E . . 109.5 ?
C2 C1 H1F . . 109.5 ?
H1D C1 H1F . . 109.5 ?
H1E C1 H1F . . 109.5 ?
N1 C2 C1 . . 119.2(2) ?
N1 C2 C3 . . 125.5(6) ?
C1 C2 C3 . . 115.3(6) ?
N1 C2 C3B . . 113.7(5) ?
C1 C2 C3B . . 126.3(4) ?
N1 C2 C3A . . 125.8(5) ?
C1 C2 C3A . . 102.0(5) ?
C4 C3 C2 . . 115.0(9) ?
C4 C3 H3A . . 108.5 ?
C2 C3 H3A . . 108.5 ?
C4 C3 H3B . . 108.5 ?
C2 C3 H3B . . 108.5 ?
H3A C3 H3B . . 107.5 ?
C4 C3A C2 . . 116.5(8) ?
C4 C3A H3A1 . . 108.2 ?
C2 C3A H3A1 . . 108.2 ?
C4 C3A H3A2 . . 108.2 ?
C2 C3A H3A2 . . 108.2 ?
H3A1 C3A H3A2 . . 107.3 ?
C4 C3B C2 . . 113.4(6) ?
C4 C3B H3B1 . . 108.9 ?
C2 C3B H3B1 . . 108.9 ?
C4 C3B H3B2 . . 108.9 ?
C2 C3B H3B2 . . 108.9 ?
H3B1 C3B H3B2 . . 107.7 ?
N2A C4 C5A . . 110.3(11) ?
N2A C4 C3A . . 119.2(13) ?
C5A C4 C3A . . 114.1(15) ?
N2 C4 C3 . . 118.0(12) ?
C5B C4 C3B . . 119.2(7) ?
N2 C4 C5 . . 95.7(15) ?
C3 C4 C5 . . 105.6(9) ?
N2 C4 C6 . . 127.3(19) ?
C3 C4 C6 . . 98.0(11) ?
C5 C4 C6 . . 111.0(11) ?
C5B C4 C6B . . 104.4(8) ?
C3B C4 C6B . . 113.5(7) ?
N2A C4 C6A . . 101.3(12) ?
C5A C4 C6A . . 111.8(12) ?
C3A C4 C6A . . 98.6(8) ?
C4 C5 H5A . . 109.5 ?
C4 C5 H5B . . 109.5 ?
H5A C5 H5B . . 109.5 ?
C4 C5 H5C . . 109.5 ?
H5A C5 H5C . . 109.5 ?
H5B C5 H5C . . 109.5 ?
C4 C5A H5A1 . . 109.5 ?
C4 C5A H5A2 . . 109.5 ?
H5A1 C5A H5A2 . . 109.5 ?
C4 C5A H5A3 . . 109.5 ?
H5A1 C5A H5A3 . . 109.5 ?
H5A2 C5A H5A3 . . 109.5 ?
C4 C5B H5B1 . . 109.5 ?
C4 C5B H5B2 . . 109.5 ?
H5B1 C5B H5B2 . . 109.5 ?
C4 C5B H5B3 . . 109.5 ?
H5B1 C5B H5B3 . . 109.5 ?
H5B2 C5B H5B3 . . 109.5 ?
C4 C6 H6A . . 109.5 ?
C4 C6 H6B . . 109.5 ?
H6A C6 H6B . . 109.5 ?
C4 C6 H6C . . 109.5 ?
H6A C6 H6C . . 109.5 ?
H6B C6 H6C . . 109.5 ?
C4 C6A H6A1 . . 109.5 ?
C4 C6A H6A2 . . 109.5 ?
H6A1 C6A H6A2 . . 109.5 ?
C4 C6A H6A3 . . 109.5 ?
H6A1 C6A H6A3 . . 109.5 ?
H6A2 C6A H6A3 . . 109.5 ?
C4 C6B H6B1 . . 109.5 ?
C4 C6B H6B2 . . 109.5 ?
H6B1 C6B H6B2 . . 109.5 ?
C4 C6B H6B3 . . 109.5 ?
H6B1 C6B H6B3 . . 109.5 ?
H6B2 C6B H6B3 . . 109.5 ?
N2A C7 C12 . . 122.9(10) ?
N2A C7 C8 . . 118.3(7) ?
C12 C7 C8 . . 117.10(15) ?
C12 C7 N2 . . 128.2(5) ?
C8 C7 N2 . . 114.2(5) ?
C9 C8 C7 . . 122.55(16) ?
C9 C8 H8 . . 118.7 ?
C7 C8 H8 . . 118.7 ?
C8 C9 C10 . . 119.50(15) ?
C8 C9 N3 . . 121.17(15) ?
C10 C9 N3 . . 119.20(14) ?
C11 C10 C9 . . 118.64(15) ?
C11 C10 N4 . . 120.53(15) ?
C9 C10 N4 . . 120.83(15) ?
C10 C11 C12 . . 121.74(16) ?
C10 C11 H11 . . 119.1 ?
C12 C11 H11 . . 119.1 ?
C11 C12 C7 . . 120.36(15) ?
C11 C12 N1 . . 114.10(15) ?
C7 C12 N1 . . 125.28(15) ?
C18 C13 C14 . . 120.8(2) ?
C18 C13 S1 . . 119.54(18) ?
C14 C13 S1 . . 119.5(2) ?
C15 C14 C13 . . 119.2(3) ?
C15 C14 H14 . . 120.4 ?
C13 C14 H14 . . 120.4 ?
C14 C15 C16 . . 121.6(3) ?
C14 C15 H15 . . 119.2 ?
C16 C15 H15 . . 119.2 ?
C15 C16 C17 . . 118.4(3) ?
C15 C16 C19 . . 120.9(4) ?
C17 C16 C19 . . 120.6(4) ?
C16 C17 C18 . . 120.9(3) ?
C16 C17 H17 . . 119.5 ?
C18 C17 H17 . . 119.5 ?
C13 C18 C17 . . 119.1(3) ?
C13 C18 H18 . . 120.5 ?
C17 C18 H18 . . 120.5 ?
C16 C19 H19A . . 109.5 ?
C16 C19 H19B . . 109.5 ?
H19A C19 H19B . . 109.5 ?
C16 C19 H19C . . 109.5 ?
H19A C19 H19C . . 109.5 ?
H19B C19 H19C . . 109.5 ?
C21 C20 C25 . . 120.3(2) ?
C21 C20 S2 . . 120.89(16) ?
C25 C20 S2 . . 118.76(17) ?
C20 C21 C22 . . 118.7(2) ?
C20 C21 H21 . . 120.7 ?
C22 C21 H21 . . 120.7 ?
C23 C22 C21 . . 122.0(3) ?
C23 C22 H22 . . 119.0 ?
C21 C22 H22 . . 119.0 ?
C22 C23 C24 . . 118.1(2) ?
C22 C23 C26 . . 121.3(3) ?
C24 C23 C26 . . 120.6(3) ?
C23 C24 C25 . . 121.2(2) ?
C23 C24 H24 . . 119.4 ?
C25 C24 H24 . . 119.4 ?
C24 C25 C20 . . 119.7(2) ?
C24 C25 H25 . . 120.1 ?
C20 C25 H25 . . 120.1 ?
C23 C26 H26A . . 109.5 ?
C23 C26 H26B . . 109.5 ?
H26A C26 H26B . . 109.5 ?
C23 C26 H26C . . 109.5 ?
H26A C26 H26C . . 109.5 ?
H26B C26 H26C . . 109.5 ?
C2 N1 C12 . . 130.82(17) ?
C2 N1 H1 . . 117.4(14) ?
C12 N1 H1 . . 111.8(14) ?
C7 N2 C4 . . 127.3(10) ?
C7 N2 H2 . . 112(3) ?
C4 N2 H2 . . 121(3) ?
C7 N2A C4 . . 129.0(8) ?
C7 N2A H2A . . 113(2) ?
C4 N2A H2A . . 113(2) ?
C9 N3 S1 . . 125.77(12) ?
C9 N3 H3 . . 116.5(7) ?
S1 N3 H3 . . 115.7(7) ?
C10 N4 S2 . . 123.45(12) ?
C10 N4 H4 . . 118.0(7) ?
S2 N4 H4 . . 117.4(7) ?
O1 S1 O2 . . 118.91(10) ?
O1 S1 N3 . . 110.15(9) ?
O2 S1 N3 . . 104.47(9) ?
O1 S1 C13 . . 107.83(11) ?
O2 S1 C13 . . 108.09(10) ?
N3 S1 C13 . . 106.79(9) ?
O3 S2 O4 . . 119.35(10) ?
O3 S2 N4 . . 109.02(8) ?
O4 S2 N4 . . 105.98(9) ?
O3 S2 C20 . . 107.58(9) ?
O4 S2 C20 . . 106.72(10) ?
N4 S2 C20 . . 107.67(9) ?
H5F O5 H5G . . 107(2) ?

loop_
_geom_bond_atom_site_label_1
_geom_bond_atom_site_label_2
_geom_bond_site_symmetry_2
_geom_bond_distance
_geom_bond_publ_flag
C1 C2 . 1.480(3) ?
C1 H1A . 0.9600 ?
C1 H1B . 0.9600 ?
C1 H1C . 0.9600 ?
C1 H1D . 0.9600 ?
C1 H1E . 0.9600 ?
C1 H1F . 0.9600 ?
C2 N1 . 1.277(3) ?
C2 C3 . 1.511(11) ?
C2 C3B . 1.519(9) ?
C2 C3A . 1.530(10) ?
C3 C4 . 1.498(11) ?
C3 H3A . 0.9700 ?
C3 H3B . 0.9700 ?
C3A C4 . 1.453(11) ?
C3A H3A1 . 0.9700 ?
C3A H3A2 . 0.9700 ?
C3B C4 . 1.515(9) ?
C3B H3B1 . 0.9700 ?
C3B H3B2 . 0.9700 ?
C4 N2 . 1.421(10) ?
C4 N2A . 1.431(8) ?
C4 C5A . 1.44(3) ?
C4 C5B . 1.508(8) ?
C4 C5 . 1.525(12) ?
C4 C6 . 1.582(11) ?
C4 C6B . 1.605(10) ?
C4 C6A . 1.683(13) ?
C5 H5A . 0.9600 ?
C5 H5B . 0.9600 ?
C5 H5C . 0.9600 ?
C5A H5A1 . 0.9600 ?
C5A H5A2 . 0.9600 ?
C5A H5A3 . 0.9600 ?
C5B H5B1 . 0.9600 ?
C5B H5B2 . 0.9600 ?
C5B H5B3 . 0.9600 ?
C6 H6A . 0.9600 ?
C6 H6B . 0.9600 ?
C6 H6C . 0.9600 ?
C6A H6A1 . 0.9600 ?
C6A H6A2 . 0.9600 ?
C6A H6A3 . 0.9600 ?
C6B H6B1 . 0.9600 ?
C6B H6B2 . 0.9600 ?
C6B H6B3 . 0.9600 ?
C7 N2A . 1.382(10) ?
C7 C12 . 1.399(2) ?
C7 C8 . 1.404(2) ?
C7 N2 . 1.413(13) ?
C8 C9 . 1.378(2) ?
C8 H8 . 0.9300 ?
C9 C10 . 1.406(2) ?
C9 N3 . 1.421(2) ?
C10 C11 . 1.375(2) ?
C10 N4 . 1.424(2) ?
C11 C12 . 1.395(2) ?
C11 H11 . 0.9300 ?
C12 N1 . 1.421(2) ?
C13 C18 . 1.372(3) ?
C13 C14 . 1.387(3) ?
C13 S1 . 1.756(2) ?
C14 C15 . 1.371(5) ?
C14 H14 . 0.9300 ?
C15 C16 . 1.381(5) ?
C15 H15 . 0.9300 ?
C16 C17 . 1.386(5) ?
C16 C19 . 1.528(5) ?
C17 C18 . 1.390(4) ?
C17 H17 . 0.9300 ?
C18 H18 . 0.9300 ?
C19 H19A . 0.9600 ?
C19 H19B . 0.9600 ?
C19 H19C . 0.9600 ?
C20 C21 . 1.370(3) ?
C20 C25 . 1.379(3) ?
C20 S2 . 1.761(2) ?
C21 C22 . 1.387(4) ?
C21 H21 . 0.9300 ?
C22 C23 . 1.371(4) ?
C22 H22 . 0.9300 ?
C23 C24 . 1.373(4) ?
C23 C26 . 1.519(4) ?
C24 C25 . 1.375(3) ?
C24 H24 . 0.9300 ?
C25 H25 . 0.9300 ?
C26 H26A . 0.9600 ?
C26 H26B . 0.9600 ?
C26 H26C . 0.9600 ?
N1 H1 . 0.899(9) ?
N2 H2 . 0.901(10) ?
N2A H2A . 0.901(10) ?
N3 S1 . 1.6237(15) ?
N3 H3 . 0.949(7) ?
N4 S2 . 1.6207(16) ?
N4 H4 . 0.936(7) ?
O1 S1 . 1.4259(15) ?
O2 S1 . 1.4297(14) ?
O3 S2 . 1.4283(14) ?
O4 S2 . 1.4289(15) ?
O5 H5F . 1.003(10) ?
O5 H5G . 1.006(10) ?

loop_
_geom_hbond_atom_site_label_D
_geom_hbond_atom_site_label_H
_geom_hbond_atom_site_label_A
_geom_hbond_site_symmetry_A
_geom_hbond_distance_DH
_geom_hbond_distance_HA
_geom_hbond_distance_DA
_geom_hbond_angle_DHA
_geom_hbond_publ_flag
N3 H3 Cl1 . 0.949(7) 2.278(7) 3.2256(15) 176.5(11) yes
N4 H4 Cl1 . 0.936(7) 2.253(9) 3.1686(15) 165.7(19) yes
N1 H1 Cl1 3_665 0.899(9) 2.188(10) 3.0837(16) 174(2) yes
N2 H2 O3 2_655 0.901(10) 2.28(4) 3.114(19) 154(6) yes
N2A H2A O3 2_655 0.901(10) 2.25(2) 3.142(17) 173(4) yes
O5 H5G Cl1 . 1.006(10) 2.05(2) 3.050(8) 170(10) yes
O5 H5F O2 . 1.003(10) 2.02(4) 2.921(9) 148(7) yes
C21 H21 O1 2_645 0.93 2.58 3.482(3) 162.9 yes
C1 H1A O4 1_455 0.96 2.31 3.218(3) 156.5 yes
C26 H26B C14 4_565 0.96 3.41 3.896(5) 113.6 yes
C19 H19B C14 3_766 0.96 2.85 3.664(5) 143.4 yes
C19 H19B C15 3_766 0.96 2.73 3.458(6) 132.8 yes

loop_
_geom_torsion_atom_site_label_1
_geom_torsion_atom_site_label_2
_geom_torsion_atom_site_label_3
_geom_torsion_atom_site_label_4
_geom_torsion_site_symmetry_1
_geom_torsion_site_symmetry_2
_geom_torsion_site_symmetry_3
_geom_torsion_site_symmetry_4
_geom_torsion
_geom_torsion_publ_flag
N1 C2 C3 C4 . . . . 51.1(15) ?
C1 C2 C3 C4 . . . . -130.7(9) ?
N1 C2 C3A C4 . . . . -46.8(14) ?
C1 C2 C3A C4 . . . . 173.1(9) ?
N1 C2 C3B C4 . . . . 76.3(8) ?
C1 C2 C3B C4 . . . . -114.2(6) ?
C2 C3A C4 N2A . . . . 49.8(16) ?
C2 C3A C4 C5A . . . . -177.0(12) ?
C2 C3A C4 C6A . . . . -58.3(12) ?
C2 C3 C4 N2 . . . . -65(2) ?
C2 C3 C4 C5 . . . . -170.4(16) ?
C2 C3 C4 C6 . . . . 75.1(15) ?
C2 C3B C4 C5B . . . . 151.0(10) ?
C2 C3B C4 C6B . . . . 27.3(14) ?
N2A C7 C8 C9 . . . . -167.0(15) ?
C12 C7 C8 C9 . . . . -1.4(3) ?
N2 C7 C8 C9 . . . . 171.2(19) ?
C7 C8 C9 C10 . . . . -1.4(3) ?
C7 C8 C9 N3 . . . . 174.40(16) ?
C8 C9 C10 C11 . . . . 3.8(2) ?
N3 C9 C10 C11 . . . . -172.07(15) ?
C8 C9 C10 N4 . . . . -176.23(16) ?
N3 C9 C10 N4 . . . . 7.9(2) ?
C9 C10 C11 C12 . . . . -3.5(3) ?
N4 C10 C11 C12 . . . . 176.55(16) ?
C10 C11 C12 C7 . . . . 0.6(3) ?
C10 C11 C12 N1 . . . . 175.10(16) ?
N2A C7 C12 C11 . . . . 166.7(13) ?
C8 C7 C12 C11 . . . . 1.8(3) ?
N2 C7 C12 C11 . . . . -170(2) ?
N2A C7 C12 N1 . . . . -7.1(14) ?
C8 C7 C12 N1 . . . . -172.00(16) ?
N2 C7 C12 N1 . . . . 17(2) ?
C18 C13 C14 C15 . . . . 1.0(4) ?
S1 C13 C14 C15 . . . . -174.6(3) ?
C13 C14 C15 C16 . . . . -0.7(6) ?
C14 C15 C16 C17 . . . . 0.4(6) ?
C14 C15 C16 C19 . . . . 178.7(3) ?
C15 C16 C17 C18 . . . . -0.4(5) ?
C19 C16 C17 C18 . . . . -178.8(3) ?
C14 C13 C18 C17 . . . . -1.0(4) ?
S1 C13 C18 C17 . . . . 174.57(18) ?
C16 C17 C18 C13 . . . . 0.7(4) ?
C25 C20 C21 C22 . . . . -0.4(4) ?
S2 C20 C21 C22 . . . . -178.0(2) ?
C20 C21 C22 C23 . . . . 1.0(5) ?
C21 C22 C23 C24 . . . . -0.6(5) ?
C21 C22 C23 C26 . . . . -179.9(3) ?
C22 C23 C24 C25 . . . . -0.6(4) ?
C26 C23 C24 C25 . . . . 178.7(3) ?
C23 C24 C25 C20 . . . . 1.3(4) ?
C21 C20 C25 C24 . . . . -0.8(3) ?
S2 C20 C25 C24 . . . . 176.93(18) ?
C1 C2 N1 C12 . . . . 178.0(2) ?
C3 C2 N1 C12 . . . . -3.9(9) ?
C3B C2 N1 C12 . . . . -11.7(5) ?
C3A C2 N1 C12 . . . . 43.9(8) ?
C11 C12 N1 C2 . . . . 160.1(2) ?
C7 C12 N1 C2 . . . . -25.7(3) ?
C12 C7 N2 C4 . . . . -14(5) ?
C8 C7 N2 C4 . . . . 174(3) ?
C3 C4 N2 C7 . . . . 41(4) ?
C5 C4 N2 C7 . . . . 152(4) ?
C6 C4 N2 C7 . . . . -86(4) ?
C12 C7 N2A C4 . . . . 42(4) ?
C8 C7 N2A C4 . . . . -153(2) ?
C5A C4 N2A C7 . . . . 167(3) ?
C3A C4 N2A C7 . . . . -59(3) ?
C6A C4 N2A C7 . . . . 48(3) ?
C8 C9 N3 S1 . . . . 48.9(2) ?
C10 C9 N3 S1 . . . . -135.36(15) ?
C11 C10 N4 S2 . . . . -63.7(2) ?
C9 C10 N4 S2 . . . . 116.33(16) ?
C9 N3 S1 O1 . . . . -48.84(18) ?
C9 N3 S1 O2 . . . . -177.63(15) ?
C9 N3 S1 C13 . . . . 67.99(17) ?
C18 C13 S1 O1 . . . . 168.47(17) ?
C14 C13 S1 O1 . . . . -15.9(2) ?
C18 C13 S1 O2 . . . . -61.8(2) ?
C14 C13 S1 O2 . . . . 113.8(2) ?
C18 C13 S1 N3 . . . . 50.1(2) ?
C14 C13 S1 N3 . . . . -134.3(2) ?
C10 N4 S2 O3 . . . . -16.93(18) ?
C10 N4 S2 O4 . . . . -146.59(16) ?
C10 N4 S2 C20 . . . . 99.50(16) ?
C21 C20 S2 O3 . . . . 20.1(2) ?
C25 C20 S2 O3 . . . . -157.57(16) ?
C21 C20 S2 O4 . . . . 149.3(2) ?
C25 C20 S2 O4 . . . . -28.37(19) ?
C21 C20 S2 N4 . . . . -97.3(2) ?
C25 C20 S2 N4 . . . . 85.05(18) ?

_cod_database_fobs_code 2312588
